data_1524875
loop_
_publ_author_name
'Markiv, V.Ya.'
'Belyavina, N.N.'
'Gavrilenko, I.S.'

_publ_section_title
;
 Crystal structure and some ternary compounds in the system Sc - Cu - Ga
;
_journal_name_full 'Izvestiya Akademii Nauk SSSR, Metally'
_journal_page_first 215
_journal_page_last 217
_journal_volume 1984
_journal_year 1984
_chemical_formula_sum 'Cu0.95 Ga1.05 Sc'
_chemical_name_systematic '(Cu0.95 Ga1.05) Sc'
_space_group_IT_number 74
_symmetry_space_group_name_Hall '-I 2b 2'
_symmetry_space_group_name_H-M 'I m m a'
_cell_angle_alpha 90
_cell_angle_beta 90
_cell_angle_gamma 90
_cell_formula_units_Z 4
_cell_length_a 4.229
_cell_length_b 6.45
_cell_length_c 7.325
_cell_volume 199.804
_citation_journal_id_ASTM IZNMAQ
_cod_data_source_file Markiv_IZNMAQ_1984_1448.cif
_cod_data_source_block Cu0.95Ga1.05Sc1
_cod_original_cell_volume 199.8044
_cod_original_formula_sum 'Cu0.95 Ga1.05 Sc1'
_cod_database_code 1524875

loop_
_symmetry_equiv_pos_as_xyz
x,y,z
-x,-y+1/2,z
x,-y,-z
-x,y+1/2,-z
-x,-y,-z
x,y-1/2,-z
-x,y,z
x,-y-1/2,z
x+1/2,y+1/2,z+1/2
-x+1/2,-y+1,z+1/2
x+1/2,-y+1/2,-z+1/2
-x+1/2,y+1,-z+1/2
-x+1/2,-y+1/2,-z+1/2
x+1/2,y,-z+1/2
-x+1/2,y+1/2,z+1/2
x+1/2,-y,z+1/2

loop_
_atom_site_label
_atom_site_type_symbol
_atom_site_fract_x
_atom_site_fract_y
_atom_site_fract_z
_atom_site_occupancy
_atom_site_U_iso_or_equiv
Ga1 Ga 0 0.03 0.179 0.52 0.0
Cu1 Cu 0 0.03 0.179 0.48 0.0
Sc1 Sc 0 0.25 0.525 1 0.0
